data_7134994
loop_
_publ_author_name
'Zhai, Jing-Jing'
'Lou, Shao-Jie'
'Zhang, Xiao-Xiao'
'Lan, Qiu-Yi'
'Jing, Cheng-Cheng'
'Mao, Yang-Jie'
'Wang, Yi-Feng'
'Chu, Ming-Ming'
'Xu, Dan-Qian'

_publ_section_title
;
 Remote asymmetric conjugate addition of naphthoquinone methides:
 constructing adjacent tertiary-quaternary carbon stereocenters.
;
_journal_issue 85
_journal_name_full 'Chemical communications (Cambridge, England)'
_journal_page_first 16644
_journal_page_last 16647
_journal_paper_doi 10.1039/d5cc03265b
_journal_volume 61
_journal_year 2025
_chemical_absolute_configuration ad
_chemical_formula_moiety 'C28 H22 O4'
_chemical_formula_sum 'C28 H22 O4'
_chemical_formula_weight 422.45
_space_group_crystal_system monoclinic
_space_group_IT_number 4
_space_group_name_Hall 'P 2yb'
_space_group_name_H-M_alt 'P 1 21 1'
_atom_sites_solution_hydrogens geom
_atom_sites_solution_primary dual
_audit_creation_date 2024-07-22
_audit_creation_method
;
Olex2 1.5
(compiled 2024.02.16 svn.r378c4104 for OlexSys, GUI svn.r6928)
;
_audit_update_record
;
2024-08-09 deposited with the CCDC.	2025-09-11 downloaded from the CCDC.
;
_cell_angle_alpha 90
_cell_angle_beta 97.484(2)
_cell_angle_gamma 90
_cell_formula_units_Z 4
_cell_length_a 11.6280(5)
_cell_length_b 15.6621(8)
_cell_length_c 12.0951(5)
_cell_measurement_reflns_used 9948
_cell_measurement_temperature 193.00
_cell_measurement_theta_max 78.55
_cell_measurement_theta_min 3.69
_cell_volume 2183.98(17)
_computing_cell_refinement 'SAINT V8.40B (Bruker, 2019)'
_computing_data_collection 'APEX5 V2023.9-2 (Bruker, 2023)'
_computing_data_reduction 'SAINT V8.40B (Bruker, 2019)'
_computing_molecular_graphics 'Olex2 1.5 (Dolomanov et al., 2009)'
_computing_publication_material 'Olex2 1.5 (Dolomanov et al., 2009)'
_computing_structure_refinement 'SHELXL 2019/3 (Sheldrick, 2015)'
_computing_structure_solution 'SHELXT 2018/2 (Sheldrick, 2018)'
_diffrn_ambient_temperature 193.00
_diffrn_detector CPAD
_diffrn_detector_area_resol_mean 7.41
_diffrn_detector_type 'Bruker PHOTON III'
_diffrn_measured_fraction_theta_full 0.999
_diffrn_measured_fraction_theta_max 0.976
_diffrn_measurement_device 'four-circle diffractometer'
_diffrn_measurement_device_type 'Bruker D8 VENTURE dual wavelength Mo/Cu'
_diffrn_measurement_method '\w and \f scans'
_diffrn_measurement_specimen_support 'nylon loop'
_diffrn_radiation_monochromator 'Helios Multi-layer Optic'
_diffrn_radiation_probe x-ray
_diffrn_radiation_type CuK\a
_diffrn_radiation_wavelength 1.54178
_diffrn_reflns_av_R_equivalents 0.0671
_diffrn_reflns_av_unetI/netI 0.0406
_diffrn_reflns_Laue_measured_fraction_full 0.999
_diffrn_reflns_Laue_measured_fraction_max 0.976
_diffrn_reflns_limit_h_max 14
_diffrn_reflns_limit_h_min -14
_diffrn_reflns_limit_k_max 20
_diffrn_reflns_limit_k_min -19
_diffrn_reflns_limit_l_max 14
_diffrn_reflns_limit_l_min -15
_diffrn_reflns_number 48245
_diffrn_reflns_point_group_measured_fraction_full 0.997
_diffrn_reflns_point_group_measured_fraction_max 0.956
_diffrn_reflns_theta_full 67.679
_diffrn_reflns_theta_max 81.445
_diffrn_reflns_theta_min 3.686
_diffrn_source 'microfocus sealed X-ray tube'
_diffrn_source_current 1.0
_diffrn_source_power 0.05
_diffrn_source_type 'Incoatec I\ms DIAMOND'
_diffrn_source_voltage 50.0
_diffrn_standards_number 0
_exptl_absorpt_coefficient_mu 0.686
_exptl_absorpt_correction_T_max 0.7543
_exptl_absorpt_correction_T_min 0.6559
_exptl_absorpt_correction_type multi-scan
_exptl_absorpt_process_details
;
SADABS-2016/2 (Bruker,2016/2) was used for absorption correction.
wR2(int) was 0.0973 before and 0.0621 after correction.
The Ratio of minimum to maximum transmission is 0.8695.
The \l/2 correction factor is Not present.
;
_exptl_crystal_density_diffrn 1.285
_exptl_crystal_description block
_exptl_crystal_F_000 888
_exptl_crystal_size_max 0.13
_exptl_crystal_size_mid 0.1
_exptl_crystal_size_min 0.08
_refine_diff_density_max 0.145
_refine_diff_density_min -0.187
_refine_diff_density_rms 0.039
_refine_ls_abs_structure_details
;
 Flack x determined using 3217 quotients [(I+)-(I-)]/[(I+)+(I-)]
 (Parsons, Flack and Wagner, Acta Cryst. B69 (2013) 249-259).
;
_refine_ls_abs_structure_Flack 0.08(8)
_refine_ls_extinction_coef 0.0047(5)
_refine_ls_extinction_expression Fc^*^=kFc[1+0.001xFc^2^\l^3^/sin(2\q)]^-1/4^
_refine_ls_extinction_method 'SHELXL-2019/2 (Sheldrick 2019)'
_refine_ls_goodness_of_fit_ref 1.066
_refine_ls_hydrogen_treatment constr
_refine_ls_matrix_type full
_refine_ls_number_parameters 582
_refine_ls_number_reflns 9203
_refine_ls_number_restraints 1
_refine_ls_restrained_S_all 1.066
_refine_ls_R_factor_all 0.0514
_refine_ls_R_factor_gt 0.0420
_refine_ls_shift/su_max 0.000
_refine_ls_shift/su_mean 0.000
_refine_ls_structure_factor_coef Fsqd
_refine_ls_weighting_details 'w=1/[\s^2^(Fo^2^)+(0.0562P)^2^+0.2719P] where P=(Fo^2^+2Fc^2^)/3'
_refine_ls_weighting_scheme calc
_refine_ls_wR_factor_gt 0.1077
_refine_ls_wR_factor_ref 0.1178
_reflns_Friedel_coverage 0.889
_reflns_Friedel_fraction_full 0.996
_reflns_Friedel_fraction_max 0.934
_reflns_number_gt 7694
_reflns_number_total 9203
_reflns_threshold_expression 'I > 2\s(I)'
_cod_data_source_file d5cc03265b2.cif
_cod_data_source_block cu_240721lu_lgpz149244_2_0m
_cod_depositor_comments
;
The following automatic conversions were performed:

data item '_diffrn_radiation_probe' value 'X-ray' was changed to
'x-ray' in accordance with the
/home/data/users/saulius/crontab/automatic-downloads/rss-feeds/RSC/lib/dictionaries/cif_core.dic
dictionary named 'cif_core.dic' version 2.4.2 last updated on
2011-04-26.

Automatic conversion script
Id: cif_fix_values 8170 2020-07-09 18:12:32Z antanas 

 Adding full bibliography for 7134992--7134994.cif.
;
_cod_database_code 7134994
_shelx_shelxl_version_number 2019/3
_shelx_space_group_comment
;
The symmetry employed for this shelxl refinement is uniquely defined
by the following loop, which should always be used as a source of
symmetry information in preference to the above space-group names.
They are only intended as comments.
;
_shelx_estimated_absorpt_t_max 0.947
_shelx_estimated_absorpt_t_min 0.916
_olex2_refinement_description
;
1. Fixed Uiso
 At 1.2 times of:
  All C(H) groups, All C(H,H) groups
 At 1.5 times of:
  All C(H,H,H) groups, All O(H) groups
2.a Ternary CH refined with riding coordinates:
 C11(H11), C39(H39)
2.b Secondary CH2 refined with riding coordinates:
 C9(H9A,H9B), C30(H30A,H30B)
2.c Aromatic/amide H refined with riding coordinates:
 C1(H1), C4(H4A), C5(H5), C6(H6), C13(H13), C14(H14), C15(H15), C16(H16),
 C17(H17), C20(H20), C22(H22), C23(H23), C25(H25), C26(H26), C27(H27), C34(H34),
  C35(H35), C36(H36), C37(H37), C43(H43), C44(H44), C46(H46), C47(H47),
 C48(H48), C49(H49), C51(H51), C52(H52), C53(H53), C54(H54), C55(H55)
2.d Idealised Me refined as rotating group:
 C28(H28A,H28B,H28C), C56(H56A,H56B,H56C)
2.e Idealised tetrahedral OH refined as rotating group:
 O4(H4), O5(H5A)
;
_olex2_submission_special_instructions 'No special instructions were received'
_site XU

loop_
_space_group_symop_operation_xyz
'x, y, z'
'-x, y+1/2, -z'

loop_
_atom_site_label
_atom_site_type_symbol
_atom_site_fract_x
_atom_site_fract_y
_atom_site_fract_z
_atom_site_U_iso_or_equiv
_atom_site_adp_type
_atom_site_occupancy
_atom_site_site_symmetry_order
_atom_site_calc_flag
_atom_site_refinement_flags_posn
_atom_site_refinement_flags_adp
_atom_site_refinement_flags_occupancy
_atom_site_disorder_assembly
_atom_site_disorder_group
O1 O -0.0896(2) 0.67128(18) 0.76885(16) 0.0656(6) Uani 1 1 d . . . . .
O2 O -0.13369(18) 0.52130(17) 0.5839(2) 0.0676(6) Uani 1 1 d . . . . .
O3 O -0.27831(17) 0.60438(18) 0.50991(19) 0.0658(6) Uani 1 1 d . . . . .
O4 O 0.41461(18) 0.49444(17) 0.66915(19) 0.0638(6) Uani 1 1 d . . . . .
H4 H 0.481322 0.485290 0.702793 0.096 Uiso 1 1 calc R U . . .
C1 C -0.2836(3) 0.8715(3) 0.5132(3) 0.0720(10) Uani 1 1 d . . . . .
H1 H -0.296048 0.886732 0.436505 0.086 Uiso 1 1 calc R U . . .
C2 C -0.2152(2) 0.8023(2) 0.5494(2) 0.0572(8) Uani 1 1 d . . . . .
C3 C -0.1981(2) 0.7806(2) 0.6627(2) 0.0571(8) Uani 1 1 d . . . . .
C4 C -0.2483(3) 0.8283(3) 0.7413(3) 0.0720(10) Uani 1 1 d . . . . .
H4A H -0.235609 0.813836 0.818204 0.086 Uiso 1 1 calc R U . . .
C5 C -0.3162(3) 0.8967(3) 0.7046(4) 0.0877(13) Uani 1 1 d . . . . .
H5 H -0.351899 0.929777 0.756408 0.105 Uiso 1 1 calc R U . . .
C6 C -0.3335(3) 0.9181(3) 0.5915(4) 0.0871(13) Uani 1 1 d . . . . .
H6 H -0.380753 0.965836 0.567940 0.104 Uiso 1 1 calc R U . . .
C7 C -0.1236(2) 0.7062(2) 0.6809(2) 0.0552(7) Uani 1 1 d . . . . .
C8 C -0.0976(2) 0.6735(2) 0.5644(2) 0.0504(7) Uani 1 1 d . . . . .
C9 C -0.1494(2) 0.7435(2) 0.4823(2) 0.0533(7) Uani 1 1 d . . . . .
H9A H -0.086960 0.774895 0.451240 0.064 Uiso 1 1 calc R U . . .
H9B H -0.201848 0.718007 0.420030 0.064 Uiso 1 1 calc R U . . .
C10 C -0.1689(2) 0.5908(2) 0.5520(2) 0.0526(7) Uani 1 1 d . . . . .
C11 C 0.0337(2) 0.6507(2) 0.5616(2) 0.0508(7) Uani 1 1 d . . . . .
H11 H 0.049010 0.597607 0.607035 0.061 Uiso 1 1 calc R U . . .
C12 C 0.0523(2) 0.6274(2) 0.4429(2) 0.0533(7) Uani 1 1 d . . . . .
C13 C 0.0733(3) 0.6893(3) 0.3652(2) 0.0656(9) Uani 1 1 d . . . . .
H13 H 0.081311 0.747340 0.387599 0.079 Uiso 1 1 calc R U . . .
C14 C 0.0828(3) 0.6673(4) 0.2555(3) 0.0831(13) Uani 1 1 d . . . . .
H14 H 0.096170 0.710360 0.203419 0.100 Uiso 1 1 calc R U . . .
C15 C 0.0730(3) 0.5833(4) 0.2220(3) 0.0898(14) Uani 1 1 d . . . . .
H15 H 0.078402 0.568457 0.146714 0.108 Uiso 1 1 calc R U . . .
C16 C 0.0553(3) 0.5206(3) 0.2989(3) 0.0798(11) Uani 1 1 d . . . . .
H16 H 0.050061 0.462448 0.276381 0.096 Uiso 1 1 calc R U . . .
C17 C 0.0451(3) 0.5422(3) 0.4085(3) 0.0650(9) Uani 1 1 d . . . . .
H17 H 0.033039 0.498656 0.460480 0.078 Uiso 1 1 calc R U . . .
C18 C 0.1214(2) 0.7169(2) 0.6128(2) 0.0518(7) Uani 1 1 d . . . . .
C19 C 0.2375(2) 0.6885(2) 0.6514(2) 0.0514(7) Uani 1 1 d . . . . .
C20 C 0.2738(2) 0.6025(2) 0.6432(2) 0.0522(7) Uani 1 1 d . . . . .
H20 H 0.220537 0.561181 0.609537 0.063 Uiso 1 1 calc R U . . .
C21 C 0.3849(2) 0.5784(2) 0.6834(2) 0.0555(8) Uani 1 1 d . . . . .
C22 C 0.4660(2) 0.6373(3) 0.7340(2) 0.0620(9) Uani 1 1 d . . . . .
H22 H 0.541846 0.619310 0.763525 0.074 Uiso 1 1 calc R U . . .
C23 C 0.4345(2) 0.7208(3) 0.7404(2) 0.0619(9) Uani 1 1 d . . . . .
H23 H 0.489933 0.760992 0.773096 0.074 Uiso 1 1 calc R U . . .
C24 C 0.3212(2) 0.7492(2) 0.6997(2) 0.0551(7) Uani 1 1 d . . . . .
C25 C 0.2899(3) 0.8361(3) 0.7067(3) 0.0621(8) Uani 1 1 d . . . . .
H25 H 0.345792 0.876492 0.738141 0.074 Uiso 1 1 calc R U . . .
C26 C 0.1803(3) 0.8622(3) 0.6686(3) 0.0636(8) Uani 1 1 d . . . . .
H26 H 0.159905 0.920717 0.673047 0.076 Uiso 1 1 calc R U . . .
C27 C 0.0971(3) 0.8024(2) 0.6225(2) 0.0588(8) Uani 1 1 d . . . . .
H27 H 0.020827 0.821842 0.597117 0.071 Uiso 1 1 calc R U . . .
C28 C -0.3536(3) 0.5301(3) 0.5086(4) 0.0815(11) Uani 1 1 d . . . . .
H28A H -0.327698 0.486422 0.459366 0.122 Uiso 1 1 calc R U . . .
H28B H -0.433453 0.546792 0.481248 0.122 Uiso 1 1 calc R U . . .
H28C H -0.350262 0.507141 0.584306 0.122 Uiso 1 1 calc R U . . .
O5 O 0.0310(2) 0.4002(2) 0.6630(2) 0.0768(7) Uani 1 1 d . . . . .
H5A H -0.028465 0.430818 0.649142 0.115 Uiso 1 1 calc R U . . .
O6 O 0.5609(2) 0.2835(2) 0.66041(17) 0.0851(9) Uani 1 1 d . . . . .
O7 O 0.6294(3) 0.1721(3) 0.7650(2) 0.0951(10) Uani 1 1 d . . . . .
O8 O 0.61822(17) 0.44206(18) 0.78954(19) 0.0681(7) Uani 1 1 d . . . . .
C29 C 0.7366(2) 0.2922(2) 0.9876(2) 0.0509(7) Uani 1 1 d . . . . .
C30 C 0.6165(2) 0.2560(2) 0.9649(2) 0.0526(7) Uani 1 1 d . . . . .
H30A H 0.570793 0.269930 1.026090 0.063 Uiso 1 1 calc R U . . .
H30B H 0.618845 0.193206 0.956043 0.063 Uiso 1 1 calc R U . . .
C31 C 0.5643(2) 0.2995(2) 0.8549(2) 0.0541(7) Uani 1 1 d . . . . .
C32 C 0.6414(2) 0.3786(2) 0.8477(2) 0.0569(8) Uani 1 1 d . . . . .
C33 C 0.7499(2) 0.3633(2) 0.9219(2) 0.0568(8) Uani 1 1 d . . . . .
C34 C 0.8531(3) 0.4082(3) 0.9290(3) 0.0714(10) Uani 1 1 d . . . . .
H34 H 0.859976 0.457266 0.884105 0.086 Uiso 1 1 calc R U . . .
C35 C 0.9455(3) 0.3800(3) 1.0028(3) 0.0765(11) Uani 1 1 d . . . . .
H35 H 1.017581 0.409398 1.008685 0.092 Uiso 1 1 calc R U . . .
C36 C 0.9334(3) 0.3087(3) 1.0685(3) 0.0665(9) Uani 1 1 d . . . . .
H36 H 0.998167 0.289443 1.118321 0.080 Uiso 1 1 calc R U . . .
C37 C 0.8303(3) 0.2653(2) 1.0632(2) 0.0568(7) Uani 1 1 d . . . . .
H37 H 0.822851 0.217638 1.110394 0.068 Uiso 1 1 calc R U . . .
C38 C 0.5892(3) 0.2432(3) 0.7569(3) 0.0670(10) Uani 1 1 d . . . . .
C39 C 0.4315(2) 0.3174(2) 0.8430(2) 0.0510(7) Uani 1 1 d . . . . .
H39 H 0.407961 0.333026 0.763093 0.061 Uiso 1 1 calc R U . . .
C40 C 0.3939(2) 0.3913(2) 0.9115(2) 0.0530(7) Uani 1 1 d . . . . .
C41 C 0.2795(2) 0.4249(2) 0.8797(2) 0.0529(7) Uani 1 1 d . . . . .
C42 C 0.2423(3) 0.4962(2) 0.9397(3) 0.0577(7) Uani 1 1 d . . . . .
C43 C 0.1330(3) 0.5337(2) 0.9020(3) 0.0638(8) Uani 1 1 d . . . . .
H43 H 0.107478 0.581026 0.941453 0.077 Uiso 1 1 calc R U . . .
C44 C 0.0642(3) 0.5036(3) 0.8113(3) 0.0650(9) Uani 1 1 d . . . . .
H44 H -0.007478 0.530892 0.786341 0.078 Uiso 1 1 calc R U . . .
C45 C 0.0996(3) 0.4318(2) 0.7543(3) 0.0608(8) Uani 1 1 d . . . . .
C46 C 0.2030(2) 0.3930(2) 0.7885(2) 0.0573(7) Uani 1 1 d . . . . .
H46 H 0.224177 0.343491 0.750405 0.069 Uiso 1 1 calc R U . . .
C47 C 0.3162(3) 0.5295(2) 1.0314(3) 0.0633(8) Uani 1 1 d . . . . .
H47 H 0.289781 0.574801 1.073923 0.076 Uiso 1 1 calc R U . . .
C48 C 0.4239(3) 0.4978(2) 1.0593(3) 0.0628(8) Uani 1 1 d . . . . .
H48 H 0.473767 0.521840 1.119747 0.075 Uiso 1 1 calc R U . . .
C49 C 0.4627(3) 0.4288(2) 0.9987(2) 0.0560(7) Uani 1 1 d . . . . .
H49 H 0.539179 0.407733 1.019011 0.067 Uiso 1 1 calc R U . . .
C50 C 0.3676(2) 0.2342(2) 0.8621(2) 0.0546(7) Uani 1 1 d . . . . .
C51 C 0.3415(3) 0.1755(3) 0.7756(2) 0.0609(8) Uani 1 1 d . . . . .
H51 H 0.364761 0.187218 0.704749 0.073 Uiso 1 1 calc R U . . .
C52 C 0.2827(3) 0.1009(3) 0.7908(3) 0.0736(10) Uani 1 1 d . . . . .
H52 H 0.264574 0.062329 0.730402 0.088 Uiso 1 1 calc R U . . .
C53 C 0.2504(4) 0.0825(3) 0.8931(4) 0.0803(11) Uani 1 1 d . . . . .
H53 H 0.210242 0.030875 0.903696 0.096 Uiso 1 1 calc R U . . .
C54 C 0.2761(4) 0.1391(3) 0.9816(3) 0.0789(11) Uani 1 1 d . . . . .
H54 H 0.254282 0.126125 1.052691 0.095 Uiso 1 1 calc R U . . .
C55 C 0.3337(3) 0.2144(3) 0.9652(3) 0.0645(8) Uani 1 1 d . . . . .
H55 H 0.350440 0.253206 1.025503 0.077 Uiso 1 1 calc R U . . .
C56 C 0.5819(5) 0.2372(5) 0.5609(3) 0.118(2) Uani 1 1 d . . . . .
H56A H 0.568881 0.275311 0.496162 0.177 Uiso 1 1 calc R U . . .
H56B H 0.528732 0.188526 0.549555 0.177 Uiso 1 1 calc R U . . .
H56C H 0.662129 0.216650 0.569776 0.177 Uiso 1 1 calc R U . . .

loop_
_atom_site_aniso_label
_atom_site_aniso_U_11
_atom_site_aniso_U_22
_atom_site_aniso_U_33
_atom_site_aniso_U_23
_atom_site_aniso_U_13
_atom_site_aniso_U_12
O1 0.0608(12) 0.0985(17) 0.0363(9) -0.0021(10) 0.0010(9) -0.0089(12)
O2 0.0403(10) 0.0856(17) 0.0737(14) 0.0019(13) -0.0042(10) -0.0052(11)
O3 0.0327(9) 0.0969(17) 0.0651(13) -0.0011(12) -0.0037(9) -0.0115(10)
O4 0.0374(10) 0.0919(17) 0.0587(12) 0.0172(11) -0.0062(9) 0.0010(10)
C1 0.0471(17) 0.107(3) 0.0598(19) -0.0108(19) -0.0004(14) 0.0129(18)
C2 0.0320(13) 0.091(2) 0.0471(14) -0.0088(15) 0.0002(11) -0.0010(13)
C3 0.0353(13) 0.093(2) 0.0437(14) -0.0142(14) 0.0060(11) -0.0088(13)
C4 0.0463(16) 0.117(3) 0.0549(17) -0.0222(18) 0.0142(14) -0.0087(18)
C5 0.055(2) 0.131(4) 0.080(3) -0.034(3) 0.0185(18) 0.004(2)
C6 0.056(2) 0.118(3) 0.086(3) -0.018(2) 0.0077(19) 0.024(2)
C7 0.0360(13) 0.092(2) 0.0359(13) -0.0075(14) 0.0000(10) -0.0128(14)
C8 0.0324(12) 0.084(2) 0.0337(11) -0.0030(12) -0.0008(9) -0.0051(12)
C9 0.0368(13) 0.085(2) 0.0362(12) -0.0047(13) -0.0017(10) -0.0006(13)
C10 0.0313(12) 0.090(2) 0.0355(12) -0.0050(13) 0.0009(10) -0.0045(13)
C11 0.0314(12) 0.082(2) 0.0378(12) 0.0009(12) -0.0013(10) -0.0036(12)
C12 0.0290(12) 0.091(2) 0.0396(13) -0.0013(14) 0.0021(10) 0.0006(13)
C13 0.0443(15) 0.109(3) 0.0446(15) 0.0082(17) 0.0101(12) 0.0028(17)
C14 0.058(2) 0.146(4) 0.0480(17) 0.008(2) 0.0151(15) 0.002(2)
C15 0.056(2) 0.168(5) 0.0467(18) -0.018(2) 0.0132(15) -0.001(3)
C16 0.0541(18) 0.128(3) 0.0579(19) -0.024(2) 0.0107(15) 0.000(2)
C17 0.0425(15) 0.099(3) 0.0531(17) -0.0088(17) 0.0047(13) 0.0001(16)
C18 0.0360(13) 0.083(2) 0.0355(12) 0.0061(13) 0.0018(10) -0.0070(13)
C19 0.0325(12) 0.089(2) 0.0322(11) 0.0074(12) 0.0017(9) -0.0088(13)
C20 0.0318(12) 0.085(2) 0.0378(12) 0.0133(13) -0.0018(10) -0.0062(12)
C21 0.0358(13) 0.092(2) 0.0377(13) 0.0151(14) -0.0007(10) -0.0045(14)
C22 0.0328(13) 0.108(3) 0.0429(14) 0.0117(16) -0.0048(11) -0.0050(15)
C23 0.0364(14) 0.107(3) 0.0404(14) 0.0040(15) -0.0042(11) -0.0136(16)
C24 0.0373(13) 0.094(2) 0.0334(12) 0.0046(13) 0.0008(10) -0.0109(14)
C25 0.0440(15) 0.094(3) 0.0473(15) -0.0047(15) 0.0010(12) -0.0157(15)
C26 0.0463(16) 0.088(2) 0.0550(17) -0.0052(16) 0.0003(13) -0.0122(15)
C27 0.0371(13) 0.091(2) 0.0469(15) 0.0011(15) 0.0001(11) -0.0058(14)
C28 0.0380(15) 0.107(3) 0.097(3) -0.006(2) -0.0013(16) -0.0202(18)
O5 0.0520(13) 0.112(2) 0.0627(14) 0.0045(14) -0.0061(11) 0.0100(13)
O6 0.0725(15) 0.152(3) 0.0309(10) -0.0004(13) 0.0080(10) 0.0023(16)
O7 0.0837(19) 0.142(3) 0.0581(14) -0.0157(16) 0.0048(13) 0.035(2)
O8 0.0399(10) 0.1065(19) 0.0556(12) 0.0337(12) -0.0027(9) -0.0006(11)
C29 0.0441(14) 0.0749(19) 0.0330(11) 0.0071(12) 0.0021(10) 0.0008(13)
C30 0.0477(15) 0.0742(19) 0.0354(12) 0.0049(12) 0.0035(11) -0.0016(13)
C31 0.0416(14) 0.087(2) 0.0334(12) 0.0077(13) 0.0026(10) -0.0009(14)
C32 0.0364(13) 0.097(2) 0.0365(13) 0.0163(14) 0.0011(10) 0.0003(14)
C33 0.0393(14) 0.090(2) 0.0393(13) 0.0191(14) 0.0002(11) -0.0001(14)
C34 0.0398(15) 0.108(3) 0.0635(19) 0.0347(19) -0.0025(13) -0.0065(16)
C35 0.0431(16) 0.113(3) 0.069(2) 0.036(2) -0.0092(14) -0.0090(18)
C36 0.0458(16) 0.099(3) 0.0506(16) 0.0224(17) -0.0091(13) 0.0032(16)
C37 0.0515(16) 0.079(2) 0.0377(12) 0.0092(13) -0.0008(11) 0.0040(14)
C38 0.0397(14) 0.120(3) 0.0413(15) -0.0021(17) 0.0030(11) 0.0051(17)
C39 0.0379(13) 0.082(2) 0.0325(11) 0.0034(12) 0.0021(10) -0.0026(13)
C40 0.0418(14) 0.077(2) 0.0409(13) 0.0071(13) 0.0072(11) -0.0079(13)
C41 0.0438(14) 0.0732(19) 0.0426(13) 0.0093(13) 0.0098(11) -0.0067(13)
C42 0.0508(16) 0.072(2) 0.0524(15) 0.0103(14) 0.0146(13) -0.0064(14)
C43 0.0570(18) 0.072(2) 0.0654(19) 0.0151(16) 0.0195(15) 0.0005(15)
C44 0.0476(16) 0.087(2) 0.0618(18) 0.0228(17) 0.0147(14) 0.0060(16)
C45 0.0471(15) 0.087(2) 0.0488(15) 0.0141(15) 0.0086(13) -0.0018(15)
C46 0.0419(14) 0.083(2) 0.0471(14) 0.0104(14) 0.0057(12) -0.0005(14)
C47 0.0587(18) 0.072(2) 0.0609(18) 0.0031(16) 0.0145(15) -0.0109(16)
C48 0.0581(18) 0.076(2) 0.0549(16) -0.0033(15) 0.0091(14) -0.0149(16)
C49 0.0457(15) 0.075(2) 0.0471(14) 0.0042(14) 0.0065(12) -0.0061(14)
C50 0.0403(13) 0.081(2) 0.0403(13) 0.0025(13) -0.0015(11) -0.0035(13)
C51 0.0433(14) 0.092(2) 0.0442(14) -0.0045(15) -0.0052(11) 0.0032(15)
C52 0.0591(19) 0.087(3) 0.069(2) -0.0089(19) -0.0115(16) -0.0085(18)
C53 0.068(2) 0.084(3) 0.084(3) 0.003(2) -0.0078(19) -0.017(2)
C54 0.073(2) 0.099(3) 0.063(2) 0.0094(19) 0.0055(17) -0.026(2)
C55 0.0597(18) 0.087(2) 0.0467(15) 0.0002(15) 0.0066(13) -0.0166(16)
C56 0.092(3) 0.222(7) 0.0427(18) -0.024(3) 0.0184(19) 0.004(4)

loop_
_atom_type_symbol
_atom_type_description
_atom_type_scat_dispersion_real
_atom_type_scat_dispersion_imag
_atom_type_scat_source
C C 0.0181 0.0091 'International Tables Vol C Tables 4.2.6.8 and 6.1.1.4'
H H 0.0000 0.0000 'International Tables Vol C Tables 4.2.6.8 and 6.1.1.4'
O O 0.0492 0.0322 'International Tables Vol C Tables 4.2.6.8 and 6.1.1.4'

loop_
_geom_angle_atom_site_label_1
_geom_angle_atom_site_label_2
_geom_angle_atom_site_label_3
_geom_angle
_geom_angle_site_symmetry_1
_geom_angle_site_symmetry_3
_geom_angle_publ_flag
C10 O3 C28 115.0(3) . . ?
C21 O4 H4 109.5 . . ?
C2 C1 H1 120.9 . . ?
C6 C1 H1 120.9 . . ?
C6 C1 C2 118.2(4) . . ?
C1 C2 C3 120.2(3) . . ?
C1 C2 C9 128.5(3) . . ?
C3 C2 C9 111.2(3) . . ?
C2 C3 C7 110.4(3) . . ?
C4 C3 C2 121.2(3) . . ?
C4 C3 C7 128.3(3) . . ?
C3 C4 H4A 120.9 . . ?
C5 C4 C3 118.1(4) . . ?
C5 C4 H4A 120.9 . . ?
C4 C5 H5 119.7 . . ?
C4 C5 C6 120.6(4) . . ?
C6 C5 H5 119.7 . . ?
C1 C6 C5 121.7(4) . . ?
C1 C6 H6 119.2 . . ?
C5 C6 H6 119.2 . . ?
O1 C7 C3 127.9(3) . . ?
O1 C7 C8 124.2(3) . . ?
C3 C7 C8 107.9(2) . . ?
C7 C8 C11 113.3(2) . . ?
C9 C8 C7 104.0(3) . . ?
C9 C8 C11 116.4(2) . . ?
C10 C8 C7 101.4(2) . . ?
C10 C8 C9 112.0(2) . . ?
C10 C8 C11 108.7(3) . . ?
C2 C9 C8 105.7(2) . . ?
C2 C9 H9A 110.6 . . ?
C2 C9 H9B 110.6 . . ?
C8 C9 H9A 110.6 . . ?
C8 C9 H9B 110.6 . . ?
H9A C9 H9B 108.7 . . ?
O2 C10 O3 122.4(3) . . ?
O2 C10 C8 125.0(2) . . ?
O3 C10 C8 112.5(3) . . ?
C8 C11 H11 106.3 . . ?
C12 C11 C8 109.3(2) . . ?
C12 C11 H11 106.3 . . ?
C12 C11 C18 112.0(2) . . ?
C18 C11 C8 115.8(3) . . ?
C18 C11 H11 106.3 . . ?
C13 C12 C11 121.8(3) . . ?
C13 C12 C17 118.2(3) . . ?
C17 C12 C11 119.9(3) . . ?
C12 C13 H13 119.5 . . ?
C14 C13 C12 120.9(4) . . ?
C14 C13 H13 119.5 . . ?
C13 C14 H14 119.8 . . ?
C15 C14 C13 120.3(4) . . ?
C15 C14 H14 119.8 . . ?
C14 C15 H15 120.2 . . ?
C14 C15 C16 119.6(4) . . ?
C16 C15 H15 120.2 . . ?
C15 C16 H16 119.8 . . ?
C15 C16 C17 120.4(5) . . ?
C17 C16 H16 119.8 . . ?
C12 C17 H17 119.7 . . ?
C16 C17 C12 120.5(4) . . ?
C16 C17 H17 119.7 . . ?
C19 C18 C11 118.0(3) . . ?
C27 C18 C11 124.1(3) . . ?
C27 C18 C19 117.8(3) . . ?
C20 C19 C18 123.0(3) . . ?
C20 C19 C24 117.9(3) . . ?
C24 C19 C18 119.1(3) . . ?
C19 C20 H20 119.6 . . ?
C21 C20 C19 120.7(3) . . ?
C21 C20 H20 119.6 . . ?
O4 C21 C22 121.2(3) . . ?
C20 C21 O4 117.3(3) . . ?
C20 C21 C22 121.4(3) . . ?
C21 C22 H22 120.5 . . ?
C23 C22 C21 119.1(3) . . ?
C23 C22 H22 120.5 . . ?
C22 C23 H23 119.1 . . ?
C22 C23 C24 121.8(3) . . ?
C24 C23 H23 119.1 . . ?
C23 C24 C19 119.1(3) . . ?
C25 C24 C19 119.8(3) . . ?
C25 C24 C23 121.1(3) . . ?
C24 C25 H25 119.8 . . ?
C26 C25 C24 120.4(3) . . ?
C26 C25 H25 119.8 . . ?
C25 C26 H26 120.0 . . ?
C25 C26 C27 119.9(4) . . ?
C27 C26 H26 120.0 . . ?
C18 C27 C26 122.9(3) . . ?
C18 C27 H27 118.6 . . ?
C26 C27 H27 118.6 . . ?
O3 C28 H28A 109.5 . . ?
O3 C28 H28B 109.5 . . ?
O3 C28 H28C 109.5 . . ?
H28A C28 H28B 109.5 . . ?
H28A C28 H28C 109.5 . . ?
H28B C28 H28C 109.5 . . ?
C45 O5 H5A 109.5 . . ?
C38 O6 C56 116.2(4) . . ?
C33 C29 C30 111.7(2) . . ?
C33 C29 C37 118.9(3) . . ?
C37 C29 C30 129.4(3) . . ?
C29 C30 H30A 111.0 . . ?
C29 C30 H30B 111.0 . . ?
C29 C30 C31 104.0(2) . . ?
H30A C30 H30B 109.0 . . ?
C31 C30 H30A 111.0 . . ?
C31 C30 H30B 111.0 . . ?
C30 C31 C39 115.6(2) . . ?
C32 C31 C30 103.7(2) . . ?
C32 C31 C39 115.3(3) . . ?
C38 C31 C30 108.6(3) . . ?
C38 C31 C32 104.4(2) . . ?
C38 C31 C39 108.4(2) . . ?
O8 C32 C31 126.8(2) . . ?
O8 C32 C33 126.1(3) . . ?
C33 C32 C31 107.1(3) . . ?
C29 C33 C32 109.2(3) . . ?
C34 C33 C29 122.2(3) . . ?
C34 C33 C32 128.6(3) . . ?
C33 C34 H34 120.8 . . ?
C35 C34 C33 118.3(3) . . ?
C35 C34 H34 120.8 . . ?
C34 C35 H35 120.0 . . ?
C34 C35 C36 120.0(3) . . ?
C36 C35 H35 120.0 . . ?
C35 C36 H36 119.2 . . ?
C37 C36 C35 121.7(3) . . ?
C37 C36 H36 119.2 . . ?
C29 C37 H37 120.5 . . ?
C36 C37 C29 118.9(3) . . ?
C36 C37 H37 120.5 . . ?
O6 C38 C31 110.8(4) . . ?
O7 C38 O6 123.9(3) . . ?
O7 C38 C31 125.2(3) . . ?
C31 C39 H39 106.1 . . ?
C40 C39 C31 116.0(2) . . ?
C40 C39 H39 106.1 . . ?
C40 C39 C50 112.6(2) . . ?
C50 C39 C31 109.2(3) . . ?
C50 C39 H39 106.1 . . ?
C41 C40 C39 117.1(2) . . ?
C49 C40 C39 124.4(3) . . ?
C49 C40 C41 118.5(3) . . ?
C42 C41 C40 118.8(3) . . ?
C46 C41 C40 123.0(3) . . ?
C46 C41 C42 118.1(3) . . ?
C43 C42 C41 118.6(3) . . ?
C47 C42 C41 119.6(3) . . ?
C47 C42 C43 121.8(3) . . ?
C42 C43 H43 119.1 . . ?
C44 C43 C42 121.7(4) . . ?
C44 C43 H43 119.1 . . ?
C43 C44 H44 120.2 . . ?
C43 C44 C45 119.6(3) . . ?
C45 C44 H44 120.2 . . ?
O5 C45 C44 120.5(3) . . ?
C46 C45 O5 118.9(3) . . ?
C46 C45 C44 120.7(3) . . ?
C41 C46 H46 119.4 . . ?
C45 C46 C41 121.3(3) . . ?
C45 C46 H46 119.4 . . ?
C42 C47 H47 119.7 . . ?
C48 C47 C42 120.7(3) . . ?
C48 C47 H47 119.7 . . ?
C47 C48 H48 119.9 . . ?
C47 C48 C49 120.1(3) . . ?
C49 C48 H48 119.9 . . ?
C40 C49 C48 122.2(3) . . ?
C40 C49 H49 118.9 . . ?
C48 C49 H49 118.9 . . ?
C51 C50 C39 120.6(3) . . ?
C55 C50 C39 121.7(3) . . ?
C55 C50 C51 117.7(3) . . ?
C50 C51 H51 119.3 . . ?
C52 C51 C50 121.5(3) . . ?
C52 C51 H51 119.3 . . ?
C51 C52 H52 120.1 . . ?
C53 C52 C51 119.9(4) . . ?
C53 C52 H52 120.1 . . ?
C52 C53 H53 119.9 . . ?
C52 C53 C54 120.2(4) . . ?
C54 C53 H53 119.9 . . ?
C53 C54 H54 120.2 . . ?
C55 C54 C53 119.5(4) . . ?
C55 C54 H54 120.2 . . ?
C50 C55 H55 119.4 . . ?
C54 C55 C50 121.2(3) . . ?
C54 C55 H55 119.4 . . ?
O6 C56 H56A 109.5 . . ?
O6 C56 H56B 109.5 . . ?
O6 C56 H56C 109.5 . . ?
H56A C56 H56B 109.5 . . ?
H56A C56 H56C 109.5 . . ?
H56B C56 H56C 109.5 . . ?

loop_
_geom_bond_atom_site_label_1
_geom_bond_atom_site_label_2
_geom_bond_distance
_geom_bond_site_symmetry_2
_geom_bond_publ_flag
O1 C7 1.215(4) . ?
O2 C10 1.209(4) . ?
O3 C10 1.324(3) . ?
O3 C28 1.454(5) . ?
O4 H4 0.8400 . ?
O4 C21 1.376(4) . ?
C1 H1 0.9500 . ?
C1 C2 1.382(5) . ?
C1 C6 1.381(5) . ?
C2 C3 1.401(4) . ?
C2 C9 1.501(4) . ?
C3 C4 1.395(5) . ?
C3 C7 1.453(5) . ?
C4 H4A 0.9500 . ?
C4 C5 1.369(7) . ?
C5 H5 0.9500 . ?
C5 C6 1.396(7) . ?
C6 H6 0.9500 . ?
C7 C8 1.566(4) . ?
C8 C9 1.547(4) . ?
C8 C10 1.535(5) . ?
C8 C11 1.572(4) . ?
C9 H9A 0.9900 . ?
C9 H9B 0.9900 . ?
C11 H11 1.0000 . ?
C11 C12 1.524(4) . ?
C11 C18 1.527(4) . ?
C12 C13 1.393(5) . ?
C12 C17 1.398(5) . ?
C13 H13 0.9500 . ?
C13 C14 1.389(5) . ?
C14 H14 0.9500 . ?
C14 C15 1.376(8) . ?
C15 H15 0.9500 . ?
C15 C16 1.386(7) . ?
C16 H16 0.9500 . ?
C16 C17 1.388(5) . ?
C17 H17 0.9500 . ?
C18 C19 1.441(4) . ?
C18 C27 1.375(5) . ?
C19 C20 1.419(5) . ?
C19 C24 1.429(4) . ?
C20 H20 0.9500 . ?
C20 C21 1.374(4) . ?
C21 C22 1.402(5) . ?
C22 H22 0.9500 . ?
C22 C23 1.363(6) . ?
C23 H23 0.9500 . ?
C23 C24 1.417(4) . ?
C24 C25 1.414(5) . ?
C25 H25 0.9500 . ?
C25 C26 1.361(5) . ?
C26 H26 0.9500 . ?
C26 C27 1.409(5) . ?
C27 H27 0.9500 . ?
C28 H28A 0.9800 . ?
C28 H28B 0.9800 . ?
C28 H28C 0.9800 . ?
O5 H5A 0.8400 . ?
O5 C45 1.367(4) . ?
O6 C38 1.329(4) . ?
O6 C56 1.453(5) . ?
O7 C38 1.207(5) . ?
O8 C32 1.228(4) . ?
C29 C30 1.499(4) . ?
C29 C33 1.388(4) . ?
C29 C37 1.394(4) . ?
C30 H30A 0.9900 . ?
C30 H30B 0.9900 . ?
C30 C31 1.547(4) . ?
C31 C32 1.538(5) . ?
C31 C38 1.534(5) . ?
C31 C39 1.557(4) . ?
C32 C33 1.469(4) . ?
C33 C34 1.384(4) . ?
C34 H34 0.9500 . ?
C34 C35 1.377(4) . ?
C35 H35 0.9500 . ?
C35 C36 1.389(5) . ?
C36 H36 0.9500 . ?
C36 C37 1.373(5) . ?
C37 H37 0.9500 . ?
C39 H39 1.0000 . ?
C39 C40 1.521(5) . ?
C39 C50 1.532(5) . ?
C40 C41 1.435(4) . ?
C40 C49 1.371(4) . ?
C41 C42 1.429(5) . ?
C41 C46 1.416(4) . ?
C42 C43 1.420(5) . ?
C42 C47 1.412(5) . ?
C43 H43 0.9500 . ?
C43 C44 1.355(5) . ?
C44 H44 0.9500 . ?
C44 C45 1.409(5) . ?
C45 C46 1.363(4) . ?
C46 H46 0.9500 . ?
C47 H47 0.9500 . ?
C47 C48 1.350(5) . ?
C48 H48 0.9500 . ?
C48 C49 1.412(5) . ?
C49 H49 0.9500 . ?
C50 C51 1.397(4) . ?
C50 C55 1.391(4) . ?
C51 H51 0.9500 . ?
C51 C52 1.378(5) . ?
C52 H52 0.9500 . ?
C52 C53 1.370(6) . ?
C53 H53 0.9500 . ?
C53 C54 1.392(6) . ?
C54 H54 0.9500 . ?
C54 C55 1.382(5) . ?
C55 H55 0.9500 . ?
C56 H56A 0.9800 . ?
C56 H56B 0.9800 . ?
C56 H56C 0.9800 . ?

loop_
_geom_torsion_atom_site_label_1
_geom_torsion_atom_site_label_2
_geom_torsion_atom_site_label_3
_geom_torsion_atom_site_label_4
_geom_torsion
_geom_torsion_site_symmetry_1
_geom_torsion_site_symmetry_2
_geom_torsion_site_symmetry_3
_geom_torsion_site_symmetry_4
_geom_torsion_publ_flag
O1 C7 C8 C9 -174.9(3) . . . . ?
O1 C7 C8 C10 68.7(3) . . . . ?
O1 C7 C8 C11 -47.6(4) . . . . ?
O4 C21 C22 C23 176.2(3) . . . . ?
C1 C2 C3 C4 -0.6(5) . . . . ?
C1 C2 C3 C7 180.0(3) . . . . ?
C1 C2 C9 C8 -175.2(3) . . . . ?
C2 C1 C6 C5 0.0(6) . . . . ?
C2 C3 C4 C5 0.8(5) . . . . ?
C2 C3 C7 O1 178.6(3) . . . . ?
C2 C3 C7 C8 -4.2(3) . . . . ?
C3 C2 C9 C8 6.4(3) . . . . ?
C3 C4 C5 C6 -0.6(6) . . . . ?
C3 C7 C8 C9 7.7(3) . . . . ?
C3 C7 C8 C10 -108.7(3) . . . . ?
C3 C7 C8 C11 135.1(3) . . . . ?
C4 C3 C7 O1 -0.8(5) . . . . ?
C4 C3 C7 C8 176.5(3) . . . . ?
C4 C5 C6 C1 0.2(7) . . . . ?
C6 C1 C2 C3 0.2(5) . . . . ?
C6 C1 C2 C9 -178.2(4) . . . . ?
C7 C3 C4 C5 -179.9(3) . . . . ?
C7 C8 C9 C2 -8.3(3) . . . . ?
C7 C8 C10 O2 -89.3(3) . . . . ?
C7 C8 C10 O3 85.5(3) . . . . ?
C7 C8 C11 C12 -175.0(3) . . . . ?
C7 C8 C11 C18 -47.2(4) . . . . ?
C8 C11 C12 C13 85.5(3) . . . . ?
C8 C11 C12 C17 -92.6(3) . . . . ?
C8 C11 C18 C19 156.8(2) . . . . ?
C8 C11 C18 C27 -24.4(4) . . . . ?
C9 C2 C3 C4 178.0(3) . . . . ?
C9 C2 C3 C7 -1.4(4) . . . . ?
C9 C8 C10 O2 160.4(3) . . . . ?
C9 C8 C10 O3 -24.8(3) . . . . ?
C9 C8 C11 C12 -54.5(3) . . . . ?
C9 C8 C11 C18 73.3(3) . . . . ?
C10 C8 C9 C2 100.4(3) . . . . ?
C10 C8 C11 C12 73.1(3) . . . . ?
C10 C8 C11 C18 -159.1(2) . . . . ?
C11 C8 C9 C2 -133.6(3) . . . . ?
C11 C8 C10 O2 30.3(4) . . . . ?
C11 C8 C10 O3 -154.9(2) . . . . ?
C11 C12 C13 C14 -175.9(3) . . . . ?
C11 C12 C17 C16 176.3(3) . . . . ?
C11 C18 C19 C20 0.5(4) . . . . ?
C11 C18 C19 C24 -179.9(2) . . . . ?
C11 C18 C27 C26 -179.0(3) . . . . ?
C12 C11 C18 C19 -76.8(3) . . . . ?
C12 C11 C18 C27 102.0(3) . . . . ?
C12 C13 C14 C15 -0.8(5) . . . . ?
C13 C12 C17 C16 -1.8(4) . . . . ?
C13 C14 C15 C16 -0.9(6) . . . . ?
C14 C15 C16 C17 1.3(6) . . . . ?
C15 C16 C17 C12 0.1(5) . . . . ?
C17 C12 C13 C14 2.2(4) . . . . ?
C18 C11 C12 C13 -44.3(4) . . . . ?
C18 C11 C12 C17 137.6(3) . . . . ?
C18 C19 C20 C21 -178.7(2) . . . . ?
C18 C19 C24 C23 178.3(2) . . . . ?
C18 C19 C24 C25 -1.4(4) . . . . ?
C19 C18 C27 C26 -0.2(4) . . . . ?
C19 C20 C21 O4 -178.0(2) . . . . ?
C19 C20 C21 C22 0.3(4) . . . . ?
C19 C24 C25 C26 0.6(4) . . . . ?
C20 C19 C24 C23 -2.1(4) . . . . ?
C20 C19 C24 C25 178.2(3) . . . . ?
C20 C21 C22 C23 -2.0(4) . . . . ?
C21 C22 C23 C24 1.6(4) . . . . ?
C22 C23 C24 C19 0.5(4) . . . . ?
C22 C23 C24 C25 -179.8(3) . . . . ?
C23 C24 C25 C26 -179.1(3) . . . . ?
C24 C19 C20 C21 1.8(4) . . . . ?
C24 C25 C26 C27 0.4(5) . . . . ?
C25 C26 C27 C18 -0.6(5) . . . . ?
C27 C18 C19 C20 -178.4(3) . . . . ?
C27 C18 C19 C24 1.2(4) . . . . ?
C28 O3 C10 O2 2.0(4) . . . . ?
C28 O3 C10 C8 -172.9(3) . . . . ?
O5 C45 C46 C41 177.4(3) . . . . ?
O8 C32 C33 C29 169.9(3) . . . . ?
O8 C32 C33 C34 -11.3(6) . . . . ?
C29 C30 C31 C32 -19.6(3) . . . . ?
C29 C30 C31 C38 91.0(3) . . . . ?
C29 C30 C31 C39 -146.9(3) . . . . ?
C29 C33 C34 C35 1.0(6) . . . . ?
C30 C29 C33 C32 -1.9(4) . . . . ?
C30 C29 C33 C34 179.3(3) . . . . ?
C30 C29 C37 C36 179.4(3) . . . . ?
C30 C31 C32 O8 -162.0(3) . . . . ?
C30 C31 C32 C33 19.3(3) . . . . ?
C30 C31 C38 O6 -171.1(3) . . . . ?
C30 C31 C38 O7 8.6(5) . . . . ?
C30 C31 C39 C40 74.7(4) . . . . ?
C30 C31 C39 C50 -53.9(3) . . . . ?
C31 C32 C33 C29 -11.4(4) . . . . ?
C31 C32 C33 C34 167.4(4) . . . . ?
C31 C39 C40 C41 162.7(2) . . . . ?
C31 C39 C40 C49 -15.5(4) . . . . ?
C31 C39 C50 C51 -82.9(3) . . . . ?
C31 C39 C50 C55 97.0(3) . . . . ?
C32 C31 C38 O6 -60.9(3) . . . . ?
C32 C31 C38 O7 118.8(4) . . . . ?
C32 C31 C39 C40 -46.5(3) . . . . ?
C32 C31 C39 C50 -175.0(2) . . . . ?
C32 C33 C34 C35 -177.6(4) . . . . ?
C33 C29 C30 C31 14.0(4) . . . . ?
C33 C29 C37 C36 -1.5(5) . . . . ?
C33 C34 C35 C36 -0.6(7) . . . . ?
C34 C35 C36 C37 -0.8(7) . . . . ?
C35 C36 C37 C29 1.9(6) . . . . ?
C37 C29 C30 C31 -166.9(3) . . . . ?
C37 C29 C33 C32 178.9(3) . . . . ?
C37 C29 C33 C34 0.1(5) . . . . ?
C38 C31 C32 O8 84.3(4) . . . . ?
C38 C31 C32 C33 -94.5(3) . . . . ?
C38 C31 C39 C40 -163.1(3) . . . . ?
C38 C31 C39 C50 68.3(3) . . . . ?
C39 C31 C32 O8 -34.6(4) . . . . ?
C39 C31 C32 C33 146.7(2) . . . . ?
C39 C31 C38 O6 62.6(4) . . . . ?
C39 C31 C38 O7 -117.7(4) . . . . ?
C39 C40 C41 C42 -178.0(2) . . . . ?
C39 C40 C41 C46 -0.6(4) . . . . ?
C39 C40 C49 C48 179.6(3) . . . . ?
C39 C50 C51 C52 -179.2(3) . . . . ?
C39 C50 C55 C54 -179.9(3) . . . . ?
C40 C39 C50 C51 146.7(3) . . . . ?
C40 C39 C50 C55 -33.4(4) . . . . ?
C40 C41 C42 C43 174.8(3) . . . . ?
C40 C41 C42 C47 -2.7(4) . . . . ?
C40 C41 C46 C45 -173.6(3) . . . . ?
C41 C40 C49 C48 1.5(4) . . . . ?
C41 C42 C43 C44 -0.1(4) . . . . ?
C41 C42 C47 C48 3.5(5) . . . . ?
C42 C41 C46 C45 3.8(4) . . . . ?
C42 C43 C44 C45 2.0(5) . . . . ?
C42 C47 C48 C49 -1.9(5) . . . . ?
C43 C42 C47 C48 -173.8(3) . . . . ?
C43 C44 C45 O5 179.6(3) . . . . ?
C43 C44 C45 C46 -0.9(5) . . . . ?
C44 C45 C46 C41 -2.0(5) . . . . ?
C46 C41 C42 C43 -2.8(4) . . . . ?
C46 C41 C42 C47 179.8(3) . . . . ?
C47 C42 C43 C44 177.3(3) . . . . ?
C47 C48 C49 C40 -0.7(5) . . . . ?
C49 C40 C41 C42 0.2(4) . . . . ?
C49 C40 C41 C46 177.7(3) . . . . ?
C50 C39 C40 C41 -70.5(3) . . . . ?
C50 C39 C40 C49 111.4(3) . . . . ?
C50 C51 C52 C53 -1.2(5) . . . . ?
C51 C50 C55 C54 0.0(5) . . . . ?
C51 C52 C53 C54 0.4(6) . . . . ?
C52 C53 C54 C55 0.5(6) . . . . ?
C53 C54 C55 C50 -0.7(6) . . . . ?
C55 C50 C51 C52 1.0(5) . . . . ?
C56 O6 C38 O7 -0.5(6) . . . . ?
C56 O6 C38 C31 179.2(3) . . . . ?
